data_1516594
loop_
_publ_author_name
'Li, Chi-Huan'
'Chuang, Hui-Ju'
'Li, Chen-Yu'
'Ko, Bao-Tsan'
'Lin, Chia-Her'

_publ_section_title
;
 Bimetallic nickel and cobalt complexes as high-performance catalysts for
 copolymerization of carbon dioxide with cyclohexene oxide
;
_journal_issue 17
_journal_name_full 'Polymer Chemistry'
_journal_page_first 4875
_journal_paper_doi 10.1039/C4PY00528G
_journal_volume 5
_journal_year 2014
_chemical_formula_moiety 'C26 H28 N4 O'
_chemical_formula_sum 'C26 H28 N4 O'
_chemical_formula_weight 412.52
_chemical_name_systematic
; 
 ? 
;
_space_group_IT_number 15
_symmetry_cell_setting monoclinic
_symmetry_space_group_name_Hall '-C 2yc'
_symmetry_space_group_name_H-M 'C 1 2/c 1'
_atom_sites_solution_hydrogens geom
_atom_sites_solution_primary direct
_atom_sites_solution_secondary difmap
_audit_creation_method SHELXL-97
_cell_angle_alpha 90.00
_cell_angle_beta 94.543(2)
_cell_angle_gamma 90.00
_cell_formula_units_Z 8
_cell_length_a 30.8673(7)
_cell_length_b 14.8514(3)
_cell_length_c 10.3727(2)
_cell_measurement_temperature 153(2)
_cell_volume 4740.14(17)
_computing_cell_refinement 'Xcalibur, Sapphire3, Gemini'
_computing_data_collection 'Xcalibur, Sapphire3, Gemini'
_computing_data_reduction 'Xcalibur, Sapphire3, Gemini'
_computing_molecular_graphics 'Xcalibur, Sapphire3, Gemini'
_computing_publication_material 'Xcalibur, Sapphire3, Gemini'
_computing_structure_refinement 'SHELXL-97 (Sheldrick, 2008)'
_computing_structure_solution 'SHELXS-97 (Sheldrick, 2008)'
_diffrn_ambient_temperature 153(2)
_diffrn_measured_fraction_theta_full 0.996
_diffrn_measured_fraction_theta_max 0.988
_diffrn_measurement_device_type 'Xcalibur, Sapphire3, Gemini'
_diffrn_measurement_method '\w scans'
_diffrn_radiation_monochromator graphite
_diffrn_radiation_source 'fine-focus sealed tube'
_diffrn_radiation_type CuK\a
_diffrn_radiation_wavelength 1.54184
_diffrn_reflns_av_R_equivalents 0.0333
_diffrn_reflns_av_sigmaI/netI 0.0295
_diffrn_reflns_limit_h_max 37
_diffrn_reflns_limit_h_min -27
_diffrn_reflns_limit_k_max 18
_diffrn_reflns_limit_k_min -17
_diffrn_reflns_limit_l_max 12
_diffrn_reflns_limit_l_min -11
_diffrn_reflns_number 21755
_diffrn_reflns_theta_full 69.00
_diffrn_reflns_theta_max 70.33
_diffrn_reflns_theta_min 2.87
_exptl_absorpt_coefficient_mu 0.566
_exptl_absorpt_correction_T_max 0.9352
_exptl_absorpt_correction_T_min 0.8397
_exptl_absorpt_correction_type multi-scan
_exptl_crystal_colour yellow
_exptl_crystal_density_diffrn 1.156
_exptl_crystal_density_method 'not measured'
_exptl_crystal_description block
_exptl_crystal_F_000 1760
_exptl_crystal_size_max 0.32
_exptl_crystal_size_mid 0.27
_exptl_crystal_size_min 0.12
_refine_diff_density_max 0.552
_refine_diff_density_min -0.307
_refine_diff_density_rms 0.050
_refine_ls_extinction_coef 0.00025(7)
_refine_ls_extinction_expression Fc^*^=kFc[1+0.001xFc^2^\l^3^/sin(2\q)]^-1/4^
_refine_ls_extinction_method SHELXL
_refine_ls_goodness_of_fit_ref 1.039
_refine_ls_hydrogen_treatment mixed
_refine_ls_matrix_type full
_refine_ls_number_parameters 291
_refine_ls_number_reflns 4475
_refine_ls_number_restraints 0
_refine_ls_restrained_S_all 1.039
_refine_ls_R_factor_all 0.0747
_refine_ls_R_factor_gt 0.0575
_refine_ls_shift/su_max 0.000
_refine_ls_shift/su_mean 0.000
_refine_ls_structure_factor_coef Fsqd
_refine_ls_weighting_details 'calc w=1/[\s^2^(Fo^2^)+(0.0789P)^2^+7.0932P] where P=(Fo^2^+2Fc^2^)/3'
_refine_ls_weighting_scheme calc
_refine_ls_wR_factor_gt 0.1533
_refine_ls_wR_factor_ref 0.1677
_reflns_number_gt 3526
_reflns_number_total 4475
_reflns_threshold_expression >2sigma(I)
_cod_data_source_file c4py00528g5.cif
_cod_data_source_block c83c2
_cod_depositor_comments
;
The following automatic conversions were performed:

'_symmetry_cell_setting' value 'Monoclinic' changed to 'monoclinic'
according to
/usr/data/users/saulius/crontab/automatic-downloads/rss-feeds/RSC/lib/dictionaries/cif_core.dic
dictionary named 'cif_core.dic' version 2.4.2 from 2011-04-26.

Automatic conversion script
Id: cif_fix_values 2281 2013-09-26 08:29:07Z andrius 

 Adding full bibliography for 1516591--1516594.cif.
;
_cod_original_sg_symbol_H-M 'C 2/c'
_cod_database_code 1516594

loop_
_symmetry_equiv_pos_as_xyz
'x, y, z'
'-x, y, -z+1/2'
'x+1/2, y+1/2, z'
'-x+1/2, y+1/2, -z+1/2'
'-x, -y, -z'
'x, -y, z-1/2'
'-x+1/2, -y+1/2, -z'
'x+1/2, -y+1/2, z-1/2'

loop_
_atom_site_label
_atom_site_type_symbol
_atom_site_fract_x
_atom_site_fract_y
_atom_site_fract_z
_atom_site_U_iso_or_equiv
_atom_site_adp_type
_atom_site_occupancy
_atom_site_symmetry_multiplicity
_atom_site_calc_flag
_atom_site_refinement_flags
O O 0.56198(5) 0.39762(10) 0.25623(15) 0.0333(4) Uani 1 1 d .
H1 H 0.5452(11) 0.443(2) 0.278(3) 0.071(10) Uiso 1 1 d .
N1 N 0.60519(6) 0.26680(11) 0.13092(16) 0.0289(4) Uani 1 1 d .
N2 N 0.62782(5) 0.26368(11) 0.24587(16) 0.0259(4) Uani 1 1 d .
N3 N 0.64837(6) 0.18635(11) 0.27774(18) 0.0327(4) Uani 1 1 d .
N4 N 0.53594(6) 0.54008(12) 0.36418(18) 0.0306(4) Uani 1 1 d .
C1 C 0.59802(7) 0.40235(13) 0.33651(19) 0.0254(4) Uani 1 1 d .
C2 C 0.63143(7) 0.33834(13) 0.33369(19) 0.0252(4) Uani 1 1 d .
C3 C 0.66820(7) 0.34317(13) 0.41920(19) 0.0257(4) Uani 1 1 d .
H3B H 0.6904 0.2994 0.4133 0.031 Uiso 1 1 calc R
C4 C 0.67373(7) 0.41014(13) 0.51381(19) 0.0248(4) Uani 1 1 d .
C5 C 0.64102(7) 0.47382(13) 0.51615(19) 0.0252(4) Uani 1 1 d .
H5A H 0.6440 0.5207 0.5785 0.030 Uiso 1 1 calc R
C6 C 0.60385(7) 0.47158(13) 0.43013(19) 0.0251(4) Uani 1 1 d .
C7 C 0.61097(7) 0.18323(14) 0.0834(2) 0.0273(5) Uani 1 1 d .
C8 C 0.59391(7) 0.14338(15) -0.0336(2) 0.0343(5) Uani 1 1 d .
H8A H 0.5750 0.1756 -0.0939 0.041 Uiso 1 1 calc R
C9 C 0.60571(8) 0.05683(16) -0.0562(2) 0.0394(6) Uani 1 1 d .
H9A H 0.5949 0.0284 -0.1342 0.047 Uiso 1 1 calc R
C10 C 0.63368(8) 0.00790(16) 0.0333(2) 0.0411(6) Uani 1 1 d .
H10A H 0.6414 -0.0520 0.0126 0.049 Uiso 1 1 calc R
C11 C 0.64979(8) 0.04393(15) 0.1480(2) 0.0389(6) Uani 1 1 d .
H11A H 0.6681 0.0103 0.2082 0.047 Uiso 1 1 calc R
C12 C 0.63791(7) 0.13422(14) 0.1733(2) 0.0296(5) Uani 1 1 d .
C13 C 0.71462(7) 0.41053(13) 0.60847(19) 0.0265(5) Uani 1 1 d .
C14 C 0.75459(7) 0.42414(16) 0.5304(2) 0.0345(5) Uani 1 1 d .
H14A H 0.7529 0.4834 0.4887 0.052 Uiso 1 1 calc R
H14B H 0.7551 0.3772 0.4642 0.052 Uiso 1 1 calc R
H14C H 0.7811 0.4205 0.5887 0.052 Uiso 1 1 calc R
C15 C 0.71406(7) 0.48911(14) 0.7042(2) 0.0321(5) Uani 1 1 d .
H15A H 0.7136 0.5462 0.6567 0.048 Uiso 1 1 calc R
H15B H 0.7401 0.4865 0.7646 0.048 Uiso 1 1 calc R
H15C H 0.6881 0.4849 0.7524 0.048 Uiso 1 1 calc R
C16 C 0.72107(7) 0.31876(14) 0.6782(2) 0.0274(5) Uani 1 1 d .
H16A H 0.7206 0.2723 0.6097 0.033 Uiso 1 1 calc R
H16B H 0.7509 0.3191 0.7207 0.033 Uiso 1 1 calc R
C17 C 0.69112(7) 0.28437(15) 0.7800(2) 0.0343(5) Uani 1 1 d .
C18 C 0.70270(10) 0.32793(17) 0.9131(2) 0.0490(7) Uani 1 1 d .
H18A H 0.6868 0.2974 0.9786 0.073 Uiso 1 1 calc R
H18B H 0.6947 0.3918 0.9096 0.073 Uiso 1 1 calc R
H18C H 0.7340 0.3223 0.9358 0.073 Uiso 1 1 calc R
C19 C 0.64281(9) 0.3007(2) 0.7438(3) 0.0553(8) Uani 1 1 d .
H19A H 0.6340 0.2693 0.6628 0.083 Uiso 1 1 calc R
H19B H 0.6376 0.3654 0.7327 0.083 Uiso 1 1 calc R
H19C H 0.6258 0.2778 0.8128 0.083 Uiso 1 1 calc R
C20 C 0.70018(9) 0.18369(16) 0.7971(3) 0.0475(6) Uani 1 1 d .
H20A H 0.6907 0.1519 0.7170 0.071 Uiso 1 1 calc R
H20B H 0.6843 0.1605 0.8681 0.071 Uiso 1 1 calc R
H20C H 0.7314 0.1742 0.8171 0.071 Uiso 1 1 calc R
C21 C 0.57080(7) 0.54114(13) 0.4389(2) 0.0272(5) Uani 1 1 d .
H21A H 0.5753 0.5878 0.5011 0.033 Uiso 1 1 calc R
C22 C 0.50403(7) 0.61168(15) 0.3737(2) 0.0347(5) Uani 1 1 d .
H22A H 0.5130 0.6511 0.4480 0.042 Uiso 1 1 calc R
H22B H 0.4755 0.5851 0.3888 0.042 Uiso 1 1 calc R
C23 C 0.5000 0.6672(2) 0.2500 0.0376(8) Uani 1 2 d S
H23A H 0.5251 0.7054 0.2486 0.045 Uiso 0.50 1 d PR
H23B H 0.4749 0.7054 0.2514 0.045 Uiso 0.50 1 d PR
C1S C 0.0000 0.6684(7) 0.2500 0.153(4) Uani 1 2 d S
C2S C -0.0128(3) 0.6193(12) 0.1437(10) 0.267(8) Uani 1 1 d .
C3S C -0.0403(4) 0.6593(10) 0.065(2) 0.329(13) Uani 1 1 d .
C4S C -0.0410(3) 0.6433(7) -0.0427(15) 0.283(9) Uani 1 1 d .

loop_
_atom_site_aniso_label
_atom_site_aniso_U_11
_atom_site_aniso_U_22
_atom_site_aniso_U_33
_atom_site_aniso_U_23
_atom_site_aniso_U_13
_atom_site_aniso_U_12
O 0.0306(8) 0.0308(8) 0.0362(9) -0.0081(7) -0.0107(7) 0.0058(6)
N1 0.0343(10) 0.0269(9) 0.0245(9) -0.0012(7) -0.0041(7) -0.0005(7)
N2 0.0294(9) 0.0212(8) 0.0262(9) -0.0018(7) -0.0039(7) 0.0013(7)
N3 0.0368(10) 0.0223(9) 0.0373(10) -0.0024(8) -0.0076(8) 0.0046(7)
N4 0.0309(9) 0.0263(9) 0.0336(10) -0.0019(8) -0.0033(8) 0.0048(7)
C1 0.0290(10) 0.0233(10) 0.0230(10) 0.0011(8) -0.0043(8) -0.0015(8)
C2 0.0308(11) 0.0202(10) 0.0240(10) -0.0004(8) -0.0026(8) -0.0011(8)
C3 0.0284(10) 0.0221(10) 0.0260(10) 0.0009(8) -0.0015(8) 0.0010(8)
C4 0.0281(10) 0.0224(10) 0.0233(10) 0.0026(8) -0.0020(8) -0.0028(8)
C5 0.0316(11) 0.0199(9) 0.0235(10) -0.0003(8) -0.0010(8) -0.0027(8)
C6 0.0279(10) 0.0226(10) 0.0244(10) 0.0016(8) -0.0005(8) -0.0003(8)
C7 0.0287(10) 0.0263(10) 0.0269(10) -0.0016(8) 0.0027(9) -0.0024(8)
C8 0.0368(12) 0.0365(12) 0.0292(11) -0.0048(9) -0.0003(10) -0.0043(10)
C9 0.0410(13) 0.0400(13) 0.0377(13) -0.0149(11) 0.0064(11) -0.0108(10)
C10 0.0406(13) 0.0278(12) 0.0554(15) -0.0146(11) 0.0080(12) -0.0036(10)
C11 0.0405(13) 0.0263(12) 0.0494(14) -0.0060(10) -0.0003(11) 0.0039(9)
C12 0.0306(11) 0.0248(11) 0.0331(11) -0.0028(9) 0.0012(9) -0.0025(8)
C13 0.0278(11) 0.0260(11) 0.0248(10) 0.0007(8) -0.0034(9) -0.0014(8)
C14 0.0283(11) 0.0420(13) 0.0322(12) 0.0029(10) -0.0035(9) -0.0046(9)
C15 0.0386(12) 0.0265(11) 0.0295(11) -0.0011(9) -0.0076(9) -0.0034(9)
C16 0.0284(11) 0.0256(10) 0.0272(10) -0.0008(8) -0.0048(9) 0.0017(8)
C17 0.0357(12) 0.0293(11) 0.0375(12) 0.0084(9) 0.0002(10) 0.0017(9)
C18 0.0736(19) 0.0374(14) 0.0370(13) 0.0046(11) 0.0119(13) 0.0078(13)
C19 0.0433(15) 0.0607(18) 0.0625(18) 0.0236(15) 0.0078(13) -0.0020(13)
C20 0.0649(17) 0.0297(13) 0.0486(15) 0.0050(11) 0.0101(13) 0.0006(11)
C21 0.0323(11) 0.0222(10) 0.0269(10) -0.0004(8) 0.0003(9) -0.0007(8)
C22 0.0310(11) 0.0314(12) 0.0408(13) -0.0079(10) -0.0033(10) 0.0066(9)
C23 0.0331(17) 0.0235(15) 0.054(2) 0.000 -0.0097(15) 0.000
C1S 0.087(6) 0.155(8) 0.219(12) 0.000 0.021(7) 0.000
C2S 0.151(9) 0.48(2) 0.168(8) -0.055(11) -0.008(7) -0.101(11)
C3S 0.143(9) 0.274(14) 0.59(3) -0.306(19) 0.134(13) -0.102(9)
C4S 0.109(5) 0.237(10) 0.51(2) 0.286(13) 0.046(9) 0.004(7)

loop_
_atom_type_symbol
_atom_type_description
_atom_type_scat_dispersion_real
_atom_type_scat_dispersion_imag
_atom_type_scat_source
C C 0.0181 0.0091 'International Tables Vol C Tables 4.2.6.8 and 6.1.1.4'
H H 0.0000 0.0000 'International Tables Vol C Tables 4.2.6.8 and 6.1.1.4'
N N 0.0311 0.0180 'International Tables Vol C Tables 4.2.6.8 and 6.1.1.4'
O O 0.0492 0.0322 'International Tables Vol C Tables 4.2.6.8 and 6.1.1.4'

loop_
_geom_angle_atom_site_label_1
_geom_angle_atom_site_label_2
_geom_angle_atom_site_label_3
_geom_angle
_geom_angle_site_symmetry_1
_geom_angle_site_symmetry_3
C1 O H1 106(2) . .
N2 N1 C7 102.65(16) . .
N1 N2 N3 117.02(16) . .
N1 N2 C2 123.35(16) . .
N3 N2 C2 119.63(16) . .
N2 N3 C12 102.41(17) . .
C21 N4 C22 119.47(18) . .
O C1 C2 121.82(18) . .
O C1 C6 121.30(18) . .
C2 C1 C6 116.87(18) . .
C3 C2 C1 121.14(18) . .
C3 C2 N2 117.72(18) . .
C1 C2 N2 121.09(17) . .
C2 C3 C4 122.31(19) . .
C2 C3 H3B 118.8 . .
C4 C3 H3B 118.8 . .
C5 C4 C3 116.70(18) . .
C5 C4 C13 123.32(18) . .
C3 C4 C13 119.99(18) . .
C4 C5 C6 122.38(18) . .
C4 C5 H5A 118.8 . .
C6 C5 H5A 118.8 . .
C5 C6 C1 120.58(18) . .
C5 C6 C21 119.08(18) . .
C1 C6 C21 120.33(18) . .
N1 C7 C12 108.80(18) . .
N1 C7 C8 130.2(2) . .
C12 C7 C8 120.9(2) . .
C9 C8 C7 117.2(2) . .
C9 C8 H8A 121.4 . .
C7 C8 H8A 121.4 . .
C8 C9 C10 121.9(2) . .
C8 C9 H9A 119.0 . .
C10 C9 H9A 119.0 . .
C11 C10 C9 122.1(2) . .
C11 C10 H10A 118.9 . .
C9 C10 H10A 118.9 . .
C10 C11 C12 116.8(2) . .
C10 C11 H11A 121.6 . .
C12 C11 H11A 121.6 . .
N3 C12 C7 109.11(18) . .
N3 C12 C11 129.9(2) . .
C7 C12 C11 121.0(2) . .
C15 C13 C4 111.46(17) . .
C15 C13 C14 106.90(17) . .
C4 C13 C14 108.42(16) . .
C15 C13 C16 112.04(17) . .
C4 C13 C16 111.34(16) . .
C14 C13 C16 106.39(17) . .
C13 C14 H14A 109.5 . .
C13 C14 H14B 109.5 . .
H14A C14 H14B 109.5 . .
C13 C14 H14C 109.5 . .
H14A C14 H14C 109.5 . .
H14B C14 H14C 109.5 . .
C13 C15 H15A 109.5 . .
C13 C15 H15B 109.5 . .
H15A C15 H15B 109.5 . .
C13 C15 H15C 109.5 . .
H15A C15 H15C 109.5 . .
H15B C15 H15C 109.5 . .
C17 C16 C13 123.28(17) . .
C17 C16 H16A 106.5 . .
C13 C16 H16A 106.5 . .
C17 C16 H16B 106.5 . .
C13 C16 H16B 106.5 . .
H16A C16 H16B 106.5 . .
C19 C17 C20 110.5(2) . .
C19 C17 C18 107.8(2) . .
C20 C17 C18 106.24(19) . .
C19 C17 C16 113.88(19) . .
C20 C17 C16 106.78(19) . .
C18 C17 C16 111.40(19) . .
C17 C18 H18A 109.5 . .
C17 C18 H18B 109.5 . .
H18A C18 H18B 109.5 . .
C17 C18 H18C 109.5 . .
H18A C18 H18C 109.5 . .
H18B C18 H18C 109.5 . .
C17 C19 H19A 109.5 . .
C17 C19 H19B 109.5 . .
H19A C19 H19B 109.5 . .
C17 C19 H19C 109.5 . .
H19A C19 H19C 109.5 . .
H19B C19 H19C 109.5 . .
C17 C20 H20A 109.5 . .
C17 C20 H20B 109.5 . .
H20A C20 H20B 109.5 . .
C17 C20 H20C 109.5 . .
H20A C20 H20C 109.5 . .
H20B C20 H20C 109.5 . .
N4 C21 C6 120.90(19) . .
N4 C21 H21A 119.5 . .
C6 C21 H21A 119.5 . .
N4 C22 C23 110.41(18) . .
N4 C22 H22A 109.6 . .
C23 C22 H22A 109.6 . .
N4 C22 H22B 109.6 . .
C23 C22 H22B 109.6 . .
H22A C22 H22B 108.1 . .
C22 C23 C22 114.4(3) . 2_655
C22 C23 H23A 108.7 . .
C22 C23 H23A 108.6 2_655 .
C22 C23 H23B 108.6 . .
C22 C23 H23B 108.7 2_655 .
H23A C23 H23B 107.7 . .
C2S C1S C2S 114.9(17) 2 .
C1S C2S C3S 114.1(15) . .
C4S C3S C2S 119.4(15) . .

loop_
_geom_bond_atom_site_label_1
_geom_bond_atom_site_label_2
_geom_bond_distance
_geom_bond_site_symmetry_2
O C1 1.338(2) .
O H1 0.89(3) .
N1 N2 1.334(2) .
N1 C7 1.352(3) .
N2 N3 1.341(2) .
N2 C2 1.434(2) .
N3 C12 1.350(3) .
N4 C21 1.275(3) .
N4 C22 1.458(3) .
C1 C2 1.405(3) .
C1 C6 1.416(3) .
C2 C3 1.386(3) .
C3 C4 1.398(3) .
C3 H3B 0.9500 .
C4 C5 1.385(3) .
C4 C13 1.536(3) .
C5 C6 1.397(3) .
C5 H5A 0.9500 .
C6 C21 1.460(3) .
C7 C12 1.403(3) .
C7 C8 1.414(3) .
C8 C9 1.361(3) .
C8 H8A 0.9500 .
C9 C10 1.417(4) .
C9 H9A 0.9500 .
C10 C11 1.362(3) .
C10 H10A 0.9500 .
C11 C12 1.420(3) .
C11 H11A 0.9500 .
C13 C15 1.533(3) .
C13 C14 1.542(3) .
C13 C16 1.548(3) .
C14 H14A 0.9800 .
C14 H14B 0.9800 .
C14 H14C 0.9800 .
C15 H15A 0.9800 .
C15 H15B 0.9800 .
C15 H15C 0.9800 .
C16 C17 1.544(3) .
C16 H16A 0.9900 .
C16 H16B 0.9900 .
C17 C19 1.528(3) .
C17 C20 1.529(3) .
C17 C18 1.541(3) .
C18 H18A 0.9800 .
C18 H18B 0.9800 .
C18 H18C 0.9800 .
C19 H19A 0.9800 .
C19 H19B 0.9800 .
C19 H19C 0.9800 .
C20 H20A 0.9800 .
C20 H20B 0.9800 .
C20 H20C 0.9800 .
C21 H21A 0.9500 .
C22 C23 1.522(3) .
C22 H22A 0.9900 .
C22 H22B 0.9900 .
C23 C22 1.522(3) 2_655
C23 H23A 0.9601 .
C23 H23B 0.9599 .
C1S C2S 1.355(13) 2
C1S C2S 1.355(13) .
C2S C3S 1.28(3) .
C3S C4S 1.14(2) .

loop_
_geom_torsion_atom_site_label_1
_geom_torsion_atom_site_label_2
_geom_torsion_atom_site_label_3
_geom_torsion_atom_site_label_4
_geom_torsion
_geom_torsion_site_symmetry_1
_geom_torsion_site_symmetry_4
C7 N1 N2 N3 0.8(2) . .
C7 N1 N2 C2 179.93(18) . .
N1 N2 N3 C12 -0.2(2) . .
C2 N2 N3 C12 -179.33(17) . .
O C1 C2 C3 -178.73(19) . .
C6 C1 C2 C3 0.2(3) . .
O C1 C2 N2 -1.4(3) . .
C6 C1 C2 N2 177.53(18) . .
N1 N2 C2 C3 -152.99(19) . .
N3 N2 C2 C3 26.1(3) . .
N1 N2 C2 C1 29.6(3) . .
N3 N2 C2 C1 -151.34(19) . .
C1 C2 C3 C4 1.3(3) . .
N2 C2 C3 C4 -176.14(18) . .
C2 C3 C4 C5 -1.8(3) . .
C2 C3 C4 C13 178.27(18) . .
C3 C4 C5 C6 0.8(3) . .
C13 C4 C5 C6 -179.21(18) . .
C4 C5 C6 C1 0.6(3) . .
C4 C5 C6 C21 179.93(19) . .
O C1 C6 C5 177.83(18) . .
C2 C1 C6 C5 -1.1(3) . .
O C1 C6 C21 -1.5(3) . .
C2 C1 C6 C21 179.57(18) . .
N2 N1 C7 C12 -1.1(2) . .
N2 N1 C7 C8 177.6(2) . .
N1 C7 C8 C9 179.7(2) . .
C12 C7 C8 C9 -1.7(3) . .
C7 C8 C9 C10 0.3(3) . .
C8 C9 C10 C11 1.2(4) . .
C9 C10 C11 C12 -1.2(4) . .
N2 N3 C12 C7 -0.5(2) . .
N2 N3 C12 C11 -179.9(2) . .
N1 C7 C12 N3 1.1(2) . .
C8 C7 C12 N3 -177.80(19) . .
N1 C7 C12 C11 -179.5(2) . .
C8 C7 C12 C11 1.7(3) . .
C10 C11 C12 N3 179.2(2) . .
C10 C11 C12 C7 -0.2(3) . .
C5 C4 C13 C15 0.3(3) . .
C3 C4 C13 C15 -179.74(18) . .
C5 C4 C13 C14 -117.1(2) . .
C3 C4 C13 C14 62.9(2) . .
C5 C4 C13 C16 126.2(2) . .
C3 C4 C13 C16 -53.8(2) . .
C15 C13 C16 C17 55.9(3) . .
C4 C13 C16 C17 -69.7(2) . .
C14 C13 C16 C17 172.33(19) . .
C13 C16 C17 C19 42.5(3) . .
C13 C16 C17 C20 164.72(19) . .
C13 C16 C17 C18 -79.7(2) . .
C22 N4 C21 C6 -178.69(19) . .
C5 C6 C21 N4 -178.26(19) . .
C1 C6 C21 N4 1.1(3) . .
C21 N4 C22 C23 114.8(2) . .
N4 C22 C23 C22 46.69(13) . 2_655
C2S C1S C2S C3S 152.9(16) 2 .
C1S C2S C3S C4S 150.2(11) . .
